data_4121628
loop_
_publ_author_name
'Huang, Yinhua'
'Li, Yongxin'
'Leung, Pak-Hing'
'Hayashi, Tamio'

_publ_section_title
;
 Asymmetric synthesis of p-stereogenic diarylphosphinites by
 palladium-catalyzed enantioselective addition of diarylphosphines to
 benzoquinones.
;
_journal_issue 13
_journal_name_full 'Journal of the American Chemical Society'
_journal_page_first 4865
_journal_page_last 4868
_journal_paper_doi 10.1021/ja501007t
_journal_volume 136
_journal_year 2014
_chemical_absolute_configuration ad
_chemical_formula_sum 'C48.5 H48 Cl4 N O2 P Pd'
_chemical_formula_weight 956.05
_chemical_name_systematic
; 
 ? 
;
_space_group_IT_number 18
_symmetry_cell_setting orthorhombic
_symmetry_space_group_name_Hall 'P 2 2ab'
_symmetry_space_group_name_H-M 'P 21 21 2'
_atom_sites_solution_hydrogens geom
_atom_sites_solution_primary direct
_atom_sites_solution_secondary difmap
_audit_creation_method SHELXL-97
_cell_angle_alpha 90.00
_cell_angle_beta 90.00
_cell_angle_gamma 90.00
_cell_formula_units_Z 4
_cell_length_a 12.3208(10)
_cell_length_b 35.000(3)
_cell_length_c 10.4586(8)
_cell_measurement_reflns_used 9249
_cell_measurement_temperature 103(2)
_cell_measurement_theta_max 30.18
_cell_measurement_theta_min 2.33
_cell_volume 4510.0(6)
_computing_cell_refinement 'Bruker SAINT'
_computing_data_collection 'Bruker APEX2'
_computing_data_reduction 'Bruker SAINT'
_computing_molecular_graphics 'Bruker SHELXTL'
_computing_publication_material 'Bruker SHELXTL'
_computing_structure_refinement 'SHELXL-97 (Sheldrick, 2008)'
_computing_structure_solution 'SHELXS-97 (Sheldrick, 2008)'
_diffrn_ambient_temperature 103(2)
_diffrn_measured_fraction_theta_full 0.995
_diffrn_measured_fraction_theta_max 0.995
_diffrn_measurement_device_type 'Bruker APEX-II CCD'
_diffrn_measurement_method '\f and \w scans'
_diffrn_radiation_monochromator graphite
_diffrn_radiation_source 'fine-focus sealed tube'
_diffrn_radiation_type MoK\a
_diffrn_radiation_wavelength 0.71073
_diffrn_reflns_av_R_equivalents 0.0477
_diffrn_reflns_av_sigmaI/netI 0.0606
_diffrn_reflns_limit_h_max 17
_diffrn_reflns_limit_h_min -17
_diffrn_reflns_limit_k_max 50
_diffrn_reflns_limit_k_min -47
_diffrn_reflns_limit_l_max 14
_diffrn_reflns_limit_l_min -13
_diffrn_reflns_number 41191
_diffrn_reflns_theta_full 30.56
_diffrn_reflns_theta_max 30.56
_diffrn_reflns_theta_min 1.16
_exptl_absorpt_coefficient_mu 0.723
_exptl_absorpt_correction_T_max 0.9055
_exptl_absorpt_correction_T_min 0.7607
_exptl_absorpt_correction_type multi-scan
_exptl_absorpt_process_details sadabs
_exptl_crystal_colour yellow
_exptl_crystal_density_diffrn 1.408
_exptl_crystal_density_method 'not measured'
_exptl_crystal_description block
_exptl_crystal_F_000 1964
_exptl_crystal_size_max 0.40
_exptl_crystal_size_mid 0.24
_exptl_crystal_size_min 0.14
_refine_diff_density_max 1.827
_refine_diff_density_min -1.005
_refine_diff_density_rms 0.267
_refine_ls_abs_structure_details 'Flack H D (1983), Acta Cryst. A39, 876-881'
_refine_ls_abs_structure_Flack 0.01(3)
_refine_ls_extinction_method none
_refine_ls_goodness_of_fit_ref 1.120
_refine_ls_hydrogen_treatment constr
_refine_ls_matrix_type full
_refine_ls_number_parameters 567
_refine_ls_number_reflns 13755
_refine_ls_number_restraints 130
_refine_ls_restrained_S_all 1.134
_refine_ls_R_factor_all 0.0724
_refine_ls_R_factor_gt 0.0597
_refine_ls_shift/su_max 0.001
_refine_ls_shift/su_mean 0.000
_refine_ls_structure_factor_coef Fsqd
_refine_ls_weighting_details 'calc w=1/[\s^2^(Fo^2^)+(0.0951P)^2^+5.4287P] where P=(Fo^2^+2Fc^2^)/3'
_refine_ls_weighting_scheme calc
_refine_ls_wR_factor_gt 0.1646
_refine_ls_wR_factor_ref 0.1782
_reflns_number_gt 11978
_reflns_number_total 13755
_reflns_threshold_expression >2sigma(I)
_cod_data_source_file ja501007t_si_004.cif
_cod_data_source_block leung711s
_cod_depositor_comments
;
The following automatic conversions were performed:

'_symmetry_cell_setting' value 'Orthorhombic' changed to
'orthorhombic' according to
/usr/data/users/saulius/automatic-downloads/current/ACS/lib/dictionaries/cif_core.dic
dictionary named 'cif_core.dic' version 2.4.2 from 2011-04-26.

Automatic conversion script
Id: cif_fix_values 2281 2013-09-26 08:29:07Z andrius 
;
_cod_original_sg_symbol_H-M P2(1)2(1)2
_cod_original_formula_sum 'C48.50 H48 Cl4 N O2 P Pd'
_cod_database_code 4121628

loop_
_symmetry_equiv_pos_as_xyz
'x, y, z'
'-x, -y, z'
'-x+1/2, y+1/2, -z'
'x+1/2, -y+1/2, -z'

loop_
_atom_site_label
_atom_site_type_symbol
_atom_site_fract_x
_atom_site_fract_y
_atom_site_fract_z
_atom_site_U_iso_or_equiv
_atom_site_adp_type
_atom_site_occupancy
_atom_site_symmetry_multiplicity
_atom_site_calc_flag
_atom_site_refinement_flags
_atom_site_disorder_assembly
_atom_site_disorder_group
Pd1 Pd 1.02055(3) 0.160155(10) 0.86427(3) 0.01971(9) Uani 1 1 d . . .
C1 C 1.1056(4) 0.12125(14) 0.7657(4) 0.0216(9) Uani 1 1 d . . .
C2 C 1.0785(4) 0.08288(14) 0.7392(5) 0.0250(10) Uani 1 1 d . . .
H2 H 1.0073 0.0742 0.7584 0.030 Uiso 1 1 calc R . .
C3 C 1.1511(4) 0.05758(15) 0.6868(5) 0.0288(10) Uani 1 1 d . . .
H3 H 1.1298 0.0318 0.6736 0.035 Uiso 1 1 calc R . .
C4 C 1.2560(4) 0.06914(14) 0.6525(5) 0.0264(10) Uani 1 1 d . . .
C5 C 1.3317(5) 0.04347(17) 0.5958(6) 0.0337(12) Uani 1 1 d . . .
H5 H 1.3128 0.0174 0.5837 0.040 Uiso 1 1 calc R . .
C6 C 1.4329(5) 0.05649(19) 0.5586(6) 0.0372(13) Uani 1 1 d . . .
H6 H 1.4831 0.0394 0.5202 0.045 Uiso 1 1 calc R . .
C7 C 1.4619(5) 0.09494(19) 0.5770(6) 0.0365(13) Uani 1 1 d . . .
H7 H 1.5311 0.1036 0.5496 0.044 Uiso 1 1 calc R . .
C8 C 1.3926(4) 0.11986(16) 0.6333(6) 0.0300(10) Uani 1 1 d . . .
H8 H 1.4145 0.1456 0.6462 0.036 Uiso 1 1 calc R . .
C9 C 1.2871(4) 0.10793(15) 0.6736(5) 0.0249(10) Uani 1 1 d . . .
C10 C 1.2106(4) 0.13334(14) 0.7326(5) 0.0214(9) Uani 1 1 d . . .
C11 C 1.2392(4) 0.17385(15) 0.7601(5) 0.0259(10) Uani 1 1 d . . .
H11 H 1.3190 0.1757 0.7769 0.031 Uiso 1 1 calc R . .
C12 C 1.2106(5) 0.19930(17) 0.6477(6) 0.0378(13) Uani 1 1 d . . .
H12A H 1.2395 0.1881 0.5688 0.057 Uiso 1 1 calc R . .
H12B H 1.2423 0.2247 0.6606 0.057 Uiso 1 1 calc R . .
H12C H 1.1315 0.2015 0.6410 0.057 Uiso 1 1 calc R . .
C13 C 1.1811(6) 0.22636(18) 0.9010(8) 0.0489(18) Uani 1 1 d . . .
H13A H 1.1573 0.2324 0.9881 0.073 Uiso 1 1 calc R . .
H13B H 1.1330 0.2389 0.8393 0.073 Uiso 1 1 calc R . .
H13C H 1.2556 0.2355 0.8886 0.073 Uiso 1 1 calc R . .
C14 C 1.2310(5) 0.1666(3) 0.9917(6) 0.0492(19) Uani 1 1 d . . .
H14A H 1.2337 0.1389 0.9781 0.074 Uiso 1 1 calc R . .
H14B H 1.1900 0.1722 1.0698 0.074 Uiso 1 1 calc R . .
H14C H 1.3050 0.1766 1.0004 0.074 Uiso 1 1 calc R . .
C15 C 0.7381(4) 0.15603(12) 0.8773(4) 0.0206(8) Uani 1 1 d . . .
C16 C 0.7130(4) 0.15643(16) 1.0074(5) 0.0262(10) Uani 1 1 d . . .
H16 H 0.7585 0.1433 1.0662 0.031 Uiso 1 1 calc R . .
C17 C 0.6233(5) 0.17562(16) 1.0511(5) 0.0322(11) Uani 1 1 d . . .
H17 H 0.6070 0.1757 1.1399 0.039 Uiso 1 1 calc R . .
C18 C 0.5557(5) 0.19500(16) 0.9655(6) 0.0340(12) Uani 1 1 d . . .
H18 H 0.4939 0.2085 0.9957 0.041 Uiso 1 1 calc R . .
C19 C 0.5797(5) 0.19432(17) 0.8365(6) 0.0350(13) Uani 1 1 d . . .
H19 H 0.5338 0.2072 0.7775 0.042 Uiso 1 1 calc R . .
C20 C 0.6701(5) 0.17500(17) 0.7928(5) 0.0310(11) Uani 1 1 d . . .
H20 H 0.6859 0.1747 0.7039 0.037 Uiso 1 1 calc R . .
C21 C 0.8399(4) 0.08351(13) 0.8911(4) 0.0205(9) Uani 1 1 d . . .
C22 C 0.8969(4) 0.07268(13) 1.0017(4) 0.0209(9) Uani 1 1 d . . .
C23 C 0.9699(5) 0.09854(15) 1.0776(5) 0.0272(10) Uani 1 1 d . . .
H23A H 0.9730 0.0897 1.1664 0.041 Uiso 1 1 calc R . .
H23B H 0.9414 0.1247 1.0751 0.041 Uiso 1 1 calc R . .
H23C H 1.0430 0.0981 1.0407 0.041 Uiso 1 1 calc R . .
C24 C 0.8853(5) 0.03540(15) 1.0469(5) 0.0285(11) Uani 1 1 d . . .
H24 H 0.9254 0.0277 1.1201 0.034 Uiso 1 1 calc R . .
C25 C 0.8178(5) 0.00943(15) 0.9887(5) 0.0304(11) Uani 1 1 d . . .
C26 C 0.8065(6) -0.03110(18) 1.0385(7) 0.0454(16) Uani 1 1 d . . .
H26A H 0.8712 -0.0379 1.0881 0.068 Uiso 1 1 calc R . .
H26B H 0.7988 -0.0487 0.9663 0.068 Uiso 1 1 calc R . .
H26C H 0.7421 -0.0328 1.0933 0.068 Uiso 1 1 calc R . .
C27 C 0.7586(5) 0.02105(15) 0.8842(6) 0.0328(12) Uani 1 1 d . . .
H27 H 0.7108 0.0033 0.8447 0.039 Uiso 1 1 calc R . .
C28 C 0.7662(4) 0.05771(14) 0.8343(5) 0.0277(10) Uani 1 1 d . . .
C29 C 0.6886(5) 0.06755(17) 0.7256(6) 0.0360(13) Uani 1 1 d . . .
H29A H 0.7245 0.0630 0.6435 0.054 Uiso 1 1 calc R . .
H29B H 0.6675 0.0945 0.7319 0.054 Uiso 1 1 calc R . .
H29C H 0.6237 0.0514 0.7318 0.054 Uiso 1 1 calc R . .
C30 C 0.8648(4) 0.15186(13) 0.5800(4) 0.0236(9) Uani 1 1 d . . .
C31 C 0.8562(5) 0.13956(15) 0.4530(5) 0.0305(11) Uani 1 1 d . . .
C32 C 0.8751(6) 0.16671(14) 0.3583(5) 0.0392(14) Uani 1 1 d . . .
H32 H 0.8680 0.1591 0.2715 0.047 Uiso 1 1 calc R . .
C33 C 0.9037(6) 0.20435(16) 0.3842(4) 0.0337(12) Uani 1 1 d . . .
C34 C 0.9112(5) 0.21589(14) 0.5122(4) 0.0246(10) Uani 1 1 d . . .
C35 C 0.8907(4) 0.18921(14) 0.6079(4) 0.0230(9) Uani 1 1 d . . .
H35 H 0.8948 0.1970 0.6948 0.028 Uiso 1 1 calc R . .
C36 C 0.8260(5) 0.09956(15) 0.4184(5) 0.0318(12) Uani 1 1 d . . .
C37 C 0.8869(6) 0.06910(17) 0.4612(6) 0.0411(14) Uani 1 1 d . . .
H37 H 0.9497 0.0732 0.5120 0.049 Uiso 1 1 calc R . .
C38 C 0.8538(8) 0.03159(17) 0.4280(6) 0.054(2) Uani 1 1 d . . .
H38 H 0.8940 0.0103 0.4587 0.065 Uiso 1 1 calc R . .
C39 C 0.7657(7) 0.02561(19) 0.3530(7) 0.0538(19) Uani 1 1 d . . .
H39 H 0.7453 0.0002 0.3317 0.065 Uiso 1 1 calc R . .
C40 C 0.7068(7) 0.0550(2) 0.3083(6) 0.0479(17) Uani 1 1 d . . .
H40 H 0.6448 0.0506 0.2565 0.058 Uiso 1 1 calc R . .
C41 C 0.7387(6) 0.0926(2) 0.3398(6) 0.0399(14) Uani 1 1 d . . .
H41 H 0.6990 0.1135 0.3059 0.048 Uiso 1 1 calc R . .
C42 C 0.9442(5) 0.25506(14) 0.5500(4) 0.0266(10) Uani 1 1 d . . .
C43 C 1.0378(5) 0.27196(15) 0.5015(5) 0.0321(12) Uani 1 1 d . . .
H43 H 1.0803 0.2589 0.4396 0.039 Uiso 1 1 calc R . .
C44 C 1.0688(6) 0.30762(19) 0.5435(5) 0.0407(14) Uani 1 1 d . . .
H44 H 1.1335 0.3187 0.5112 0.049 Uiso 1 1 calc R . .
C45 C 1.0069(6) 0.32766(16) 0.6323(5) 0.0392(13) Uani 1 1 d . . .
H45 H 1.0277 0.3527 0.6578 0.047 Uiso 1 1 calc R . .
C46 C 0.9151(5) 0.31091(16) 0.6832(5) 0.0351(12) Uani 1 1 d . . .
H46 H 0.8735 0.3240 0.7459 0.042 Uiso 1 1 calc R . .
C47 C 0.8838(5) 0.27470(15) 0.6421(5) 0.0293(10) Uani 1 1 d . . .
H47 H 0.8206 0.2632 0.6771 0.035 Uiso 1 1 calc R . .
Cl1 Cl 0.93799(11) 0.20759(3) 1.00036(11) 0.0272(2) Uani 1 1 d . . .
C50 C 0.996(2) 0.4237(4) 1.013(2) 0.100(5) Uani 0.50 1 d PDU A -1
H50A H 1.0696 0.4132 1.0274 0.120 Uiso 0.50 1 calc PR A -1
H50B H 0.9487 0.4152 1.0835 0.120 Uiso 0.50 1 calc PR A -1
Cl2 Cl 0.9470(4) 0.40678(13) 0.8725(6) 0.0759(13) Uani 0.50 1 d PDU A -1
Cl3 Cl 1.0025(5) 0.4730(2) 1.0121(8) 0.121(3) Uani 0.50 1 d PDU A -1
C50A C 0.6490(13) 0.3705(3) 0.6134(15) 0.078(3) Uani 0.703(6) 1 d PDU B 1
H50C H 0.6884 0.3658 0.5324 0.093 Uiso 0.703(6) 1 calc PR B 1
H50D H 0.5760 0.3801 0.5902 0.093 Uiso 0.703(6) 1 calc PR B 1
Cl2A Cl 0.7128(4) 0.40518(12) 0.6895(4) 0.0792(12) Uani 0.703(6) 1 d PDU B 1
Cl3A Cl 0.6324(2) 0.32841(9) 0.6851(3) 0.0604(9) Uani 0.703(6) 1 d PDU B 1
C50B C 0.794(2) 0.4172(7) 0.678(3) 0.134(6) Uani 0.297(6) 1 d PDU B 2
H50G H 0.8267 0.4017 0.6091 0.161 Uiso 0.297(6) 1 calc PR B 2
H50H H 0.8270 0.4430 0.6753 0.161 Uiso 0.297(6) 1 calc PRD B 2
Cl2B Cl 0.8197(12) 0.3970(4) 0.8193(15) 0.128(4) Uani 0.297(6) 1 d PDU B 2
Cl3B Cl 0.6587(16) 0.4210(6) 0.653(2) 0.156(5) Uani 0.297(6) 1 d PDU B 2
N1 N 1.1774(4) 0.18502(13) 0.8816(5) 0.0313(10) Uani 1 1 d . . .
O1 O 0.8414(3) 0.12470(10) 0.6741(3) 0.0214(7) Uani 1 1 d . . .
O2 O 0.9244(5) 0.22994(12) 0.2911(4) 0.0439(12) Uani 1 1 d . . .
H2A H 0.9226 0.2190 0.2197 0.066 Uiso 1 1 calc R . .
P1 P 0.86088(10) 0.13135(3) 0.82650(11) 0.0187(2) Uani 1 1 d . . .

loop_
_atom_site_aniso_label
_atom_site_aniso_U_11
_atom_site_aniso_U_22
_atom_site_aniso_U_33
_atom_site_aniso_U_23
_atom_site_aniso_U_13
_atom_site_aniso_U_12
Pd1 0.02633(15) 0.01618(14) 0.01662(13) -0.00075(12) -0.00140(13) -0.00309(13)
C1 0.026(2) 0.021(2) 0.0187(19) -0.0007(16) -0.0060(17) 0.0004(17)
C2 0.030(3) 0.016(2) 0.029(2) -0.0035(17) -0.0005(19) -0.0029(18)
C3 0.031(3) 0.019(2) 0.036(3) -0.004(2) 0.003(2) -0.0023(19)
C4 0.030(2) 0.023(2) 0.025(2) 0.0012(18) 0.0007(19) 0.0037(18)
C5 0.039(3) 0.026(3) 0.036(3) -0.002(2) 0.005(2) 0.003(2)
C6 0.035(3) 0.042(3) 0.034(3) 0.004(2) 0.005(2) 0.016(3)
C7 0.025(3) 0.042(3) 0.042(3) 0.011(2) 0.007(2) 0.005(2)
C8 0.026(2) 0.033(3) 0.031(2) 0.007(2) 0.004(2) -0.0020(19)
C9 0.029(2) 0.021(2) 0.025(2) 0.0049(17) -0.0008(18) -0.0009(19)
C10 0.022(2) 0.019(2) 0.024(2) 0.0037(17) -0.0043(17) 0.0001(17)
C11 0.026(2) 0.021(2) 0.031(2) 0.0006(19) -0.0026(19) -0.0030(18)
C12 0.046(3) 0.028(3) 0.040(3) 0.010(2) 0.002(3) -0.004(2)
C13 0.047(4) 0.029(3) 0.070(5) -0.024(3) 0.015(3) -0.018(3)
C14 0.037(3) 0.079(6) 0.031(3) 0.005(3) -0.011(2) -0.013(3)
C15 0.0216(19) 0.0128(18) 0.027(2) -0.0009(17) 0.0033(16) -0.0010(15)
C16 0.028(2) 0.027(3) 0.024(2) 0.005(2) 0.0018(17) 0.004(2)
C17 0.037(3) 0.030(3) 0.030(2) -0.002(2) 0.007(2) -0.001(2)
C18 0.026(2) 0.023(2) 0.053(3) -0.002(2) 0.005(2) 0.001(2)
C19 0.033(3) 0.027(3) 0.044(3) 0.013(2) -0.003(2) 0.003(2)
C20 0.033(3) 0.034(3) 0.026(2) 0.009(2) 0.002(2) -0.002(2)
C21 0.029(2) 0.015(2) 0.017(2) 0.0040(14) 0.0005(15) 0.0005(16)
C22 0.029(2) 0.015(2) 0.0190(18) 0.0021(16) 0.0055(17) 0.0043(17)
C23 0.032(3) 0.025(2) 0.024(2) 0.0021(17) -0.004(2) 0.003(2)
C24 0.034(3) 0.024(2) 0.027(2) 0.0070(19) 0.009(2) 0.007(2)
C25 0.037(3) 0.019(2) 0.036(3) 0.0088(19) 0.012(2) 0.003(2)
C26 0.056(4) 0.024(3) 0.056(4) 0.019(3) 0.004(3) 0.002(3)
C27 0.038(3) 0.021(2) 0.039(3) 0.004(2) 0.005(2) -0.006(2)
C28 0.034(3) 0.015(2) 0.034(3) -0.0006(18) 0.000(2) -0.0039(18)
C29 0.047(3) 0.025(3) 0.036(3) 0.003(2) -0.015(3) -0.012(2)
C30 0.033(2) 0.020(2) 0.0177(19) 0.0027(16) -0.0033(17) -0.0017(18)
C31 0.051(3) 0.019(2) 0.022(2) 0.0003(18) -0.003(2) -0.003(2)
C32 0.080(4) 0.020(2) 0.0174(19) 0.0020(19) -0.005(3) 0.001(2)
C33 0.063(4) 0.024(2) 0.014(2) 0.0032(17) -0.004(2) -0.001(2)
C34 0.040(3) 0.016(2) 0.0174(19) 0.0024(16) -0.0016(18) 0.0042(19)
C35 0.036(2) 0.020(2) 0.0133(18) 0.0009(15) -0.0014(16) 0.0005(18)
C36 0.055(3) 0.021(2) 0.019(2) -0.0043(18) 0.000(2) -0.006(2)
C37 0.069(4) 0.028(3) 0.027(2) -0.003(2) -0.009(3) 0.003(3)
C38 0.109(7) 0.016(3) 0.036(3) 0.000(2) 0.009(4) 0.005(3)
C39 0.097(6) 0.028(3) 0.037(3) -0.013(3) 0.008(4) -0.017(3)
C40 0.065(4) 0.045(4) 0.033(3) -0.015(3) 0.004(3) -0.018(3)
C41 0.049(3) 0.037(3) 0.033(3) -0.011(2) -0.002(2) -0.004(3)
C42 0.045(3) 0.018(2) 0.0170(18) 0.0026(16) -0.0043(19) 0.004(2)
C43 0.050(4) 0.022(2) 0.024(2) 0.0065(18) 0.005(2) -0.001(2)
C44 0.061(4) 0.036(3) 0.025(2) 0.006(2) 0.004(3) -0.016(3)
C45 0.068(4) 0.025(2) 0.025(2) 0.0010(19) -0.012(3) -0.007(2)
C46 0.054(4) 0.025(3) 0.026(2) -0.003(2) -0.005(2) 0.001(2)
C47 0.038(3) 0.026(2) 0.024(2) 0.001(2) -0.005(2) 0.002(2)
Cl1 0.0377(6) 0.0210(5) 0.0228(5) -0.0061(4) 0.0022(5) -0.0048(5)
C50 0.104(9) 0.096(7) 0.101(8) -0.011(7) -0.036(7) 0.030(7)
Cl2 0.063(2) 0.057(2) 0.108(3) -0.040(2) -0.029(2) 0.0167(18)
Cl3 0.063(3) 0.119(4) 0.180(6) -0.089(4) -0.032(3) 0.023(3)
C50A 0.097(7) 0.059(5) 0.077(7) -0.005(5) 0.000(6) -0.008(5)
Cl2A 0.106(3) 0.074(2) 0.0581(18) -0.0097(16) 0.0067(19) -0.027(2)
Cl3A 0.0507(15) 0.075(2) 0.0558(15) 0.0106(13) -0.0023(12) -0.0105(13)
C50B 0.134(8) 0.135(9) 0.132(8) -0.007(7) 0.008(8) -0.008(8)
Cl2B 0.125(7) 0.114(7) 0.144(7) -0.003(6) 0.018(6) 0.012(6)
Cl3B 0.153(8) 0.162(9) 0.152(8) 0.002(7) -0.004(7) -0.002(7)
N1 0.032(2) 0.027(2) 0.035(2) -0.0058(19) 0.0005(18) -0.0084(18)
O1 0.0324(18) 0.0175(16) 0.0142(13) 0.0005(11) -0.0032(12) -0.0018(13)
O2 0.094(4) 0.0213(19) 0.0167(16) 0.0057(14) 0.000(2) -0.006(2)
P1 0.0269(6) 0.0140(5) 0.0152(5) 0.0013(4) -0.0008(4) -0.0008(4)

loop_
_atom_type_symbol
_atom_type_description
_atom_type_scat_dispersion_real
_atom_type_scat_dispersion_imag
_atom_type_scat_source
C C 0.0033 0.0016 'International Tables Vol C Tables 4.2.6.8 and 6.1.1.4'
H H 0.0000 0.0000 'International Tables Vol C Tables 4.2.6.8 and 6.1.1.4'
N N 0.0061 0.0033 'International Tables Vol C Tables 4.2.6.8 and 6.1.1.4'
O O 0.0106 0.0060 'International Tables Vol C Tables 4.2.6.8 and 6.1.1.4'
P P 0.1023 0.0942 'International Tables Vol C Tables 4.2.6.8 and 6.1.1.4'
Cl Cl 0.1484 0.1585 'International Tables Vol C Tables 4.2.6.8 and 6.1.1.4'
Pd Pd -0.9988 1.0072 'International Tables Vol C Tables 4.2.6.8 and 6.1.1.4'

loop_
_geom_angle_atom_site_label_1
_geom_angle_atom_site_label_2
_geom_angle_atom_site_label_3
_geom_angle
C1 Pd1 N1 81.17(19)
C1 Pd1 P1 93.60(14)
N1 Pd1 P1 174.02(13)
C1 Pd1 Cl1 172.73(14)
N1 Pd1 Cl1 92.94(13)
P1 Pd1 Cl1 92.48(5)
C10 C1 C2 117.2(5)
C10 C1 Pd1 113.8(4)
C2 C1 Pd1 128.6(4)
C3 C2 C1 122.5(5)
C3 C2 H2 118.7
C1 C2 H2 118.7
C2 C3 C4 121.1(5)
C2 C3 H3 119.4
C4 C3 H3 119.4
C3 C4 C5 121.9(5)
C3 C4 C9 118.9(5)
C5 C4 C9 119.2(5)
C6 C5 C4 120.0(6)
C6 C5 H5 120.0
C4 C5 H5 120.0
C5 C6 C7 120.4(5)
C5 C6 H6 119.8
C7 C6 H6 119.8
C8 C7 C6 121.1(5)
C8 C7 H7 119.5
C6 C7 H7 119.5
C7 C8 C9 120.9(5)
C7 C8 H8 119.6
C9 C8 H8 119.6
C4 C9 C8 118.4(5)
C4 C9 C10 118.6(5)
C8 C9 C10 122.9(5)
C1 C10 C9 121.6(5)
C1 C10 C11 117.2(5)
C9 C10 C11 121.2(4)
C10 C11 C12 110.7(5)
C10 C11 N1 106.6(4)
C12 C11 N1 112.2(5)
C10 C11 H11 109.1
C12 C11 H11 109.1
N1 C11 H11 109.1
C11 C12 H12A 109.5
C11 C12 H12B 109.5
H12A C12 H12B 109.5
C11 C12 H12C 109.5
H12A C12 H12C 109.5
H12B C12 H12C 109.5
N1 C13 H13A 109.5
N1 C13 H13B 109.5
H13A C13 H13B 109.5
N1 C13 H13C 109.5
H13A C13 H13C 109.5
H13B C13 H13C 109.5
N1 C14 H14A 109.5
N1 C14 H14B 109.5
H14A C14 H14B 109.5
N1 C14 H14C 109.5
H14A C14 H14C 109.5
H14B C14 H14C 109.5
C20 C15 C16 118.8(4)
C20 C15 P1 122.9(4)
C16 C15 P1 118.2(4)
C17 C16 C15 120.5(5)
C17 C16 H16 119.7
C15 C16 H16 119.7
C16 C17 C18 120.3(5)
C16 C17 H17 119.9
C18 C17 H17 119.9
C19 C18 C17 119.3(5)
C19 C18 H18 120.3
C17 C18 H18 120.3
C20 C19 C18 120.3(5)
C20 C19 H19 119.9
C18 C19 H19 119.9
C19 C20 C15 120.8(5)
C19 C20 H20 119.6
C15 C20 H20 119.6
C22 C21 C28 119.7(4)
C22 C21 P1 118.8(4)
C28 C21 P1 121.5(3)
C24 C22 C21 118.7(5)
C24 C22 C23 116.5(4)
C21 C22 C23 124.8(4)
C22 C23 H23A 109.5
C22 C23 H23B 109.5
H23A C23 H23B 109.5
C22 C23 H23C 109.5
H23A C23 H23C 109.5
H23B C23 H23C 109.5
C25 C24 C22 122.1(5)
C25 C24 H24 119.0
C22 C24 H24 119.0
C24 C25 C27 118.5(5)
C24 C25 C26 121.5(5)
C27 C25 C26 120.0(6)
C25 C26 H26A 109.5
C25 C26 H26B 109.5
H26A C26 H26B 109.5
C25 C26 H26C 109.5
H26A C26 H26C 109.5
H26B C26 H26C 109.5
C25 C27 C28 122.4(5)
C25 C27 H27 118.8
C28 C27 H27 118.8
C27 C28 C21 118.5(5)
C27 C28 C29 116.5(5)
C21 C28 C29 124.9(4)
C28 C29 H29A 109.5
C28 C29 H29B 109.5
H29A C29 H29B 109.5
C28 C29 H29C 109.5
H29A C29 H29C 109.5
H29B C29 H29C 109.5
C35 C30 O1 123.0(4)
C35 C30 C31 120.7(4)
O1 C30 C31 116.3(4)
C32 C31 C30 116.9(5)
C32 C31 C36 120.6(5)
C30 C31 C36 122.5(5)
C33 C32 C31 123.4(5)
C33 C32 H32 118.3
C31 C32 H32 118.3
O2 C33 C32 122.5(5)
O2 C33 C34 119.1(5)
C32 C33 C34 118.4(5)
C35 C34 C33 118.8(5)
C35 C34 C42 118.6(4)
C33 C34 C42 122.6(4)
C30 C35 C34 121.8(4)
C30 C35 H35 119.1
C34 C35 H35 119.1
C41 C36 C37 118.8(5)
C41 C36 C31 120.5(6)
C37 C36 C31 120.7(6)
C36 C37 C38 118.7(7)
C36 C37 H37 120.6
C38 C37 H37 120.6
C39 C38 C37 121.0(7)
C39 C38 H38 119.5
C37 C38 H38 119.5
C40 C39 C38 121.0(6)
C40 C39 H39 119.5
C38 C39 H39 119.5
C39 C40 C41 118.9(7)
C39 C40 H40 120.6
C41 C40 H40 120.6
C36 C41 C40 121.5(7)
C36 C41 H41 119.2
C40 C41 H41 119.2
C43 C42 C47 118.9(5)
C43 C42 C34 121.5(5)
C47 C42 C34 119.5(5)
C44 C43 C42 119.9(5)
C44 C43 H43 120.0
C42 C43 H43 120.0
C43 C44 C45 121.2(6)
C43 C44 H44 119.4
C45 C44 H44 119.4
C46 C45 C44 119.5(5)
C46 C45 H45 120.3
C44 C45 H45 120.3
C45 C46 C47 119.6(6)
C45 C46 H46 120.2
C47 C46 H46 120.2
C46 C47 C42 120.9(5)
C46 C47 H47 119.6
C42 C47 H47 119.6
Cl2 C50 Cl3 111.4(11)
Cl2 C50 H50A 109.4
Cl3 C50 H50A 109.4
Cl2 C50 H50B 109.4
Cl3 C50 H50B 109.4
H50A C50 H50B 108.0
Cl2A C50A Cl3A 119.4(9)
Cl2A C50A H50C 107.5
Cl3A C50A H50C 107.5
Cl2A C50A H50D 107.5
Cl3A C50A H50D 107.5
H50C C50A H50D 107.0
Cl2B C50B Cl3B 111.2(19)
Cl2B C50B H50G 109.4
Cl3B C50B H50G 109.4
Cl2B C50B H50H 109.4
Cl3B C50B H50H 109.4
H50G C50B H50H 108.0
C13 N1 C14 108.0(6)
C13 N1 C11 110.6(5)
C14 N1 C11 108.3(5)
C13 N1 Pd1 116.4(4)
C14 N1 Pd1 107.1(4)
C11 N1 Pd1 106.0(3)
C30 O1 P1 124.1(3)
C33 O2 H2A 109.5
O1 P1 C15 103.3(2)
O1 P1 C21 102.16(19)
C15 P1 C21 102.1(2)
O1 P1 Pd1 111.44(14)
C15 P1 Pd1 117.60(15)
C21 P1 Pd1 118.09(16)

loop_
_geom_bond_atom_site_label_1
_geom_bond_atom_site_label_2
_geom_bond_distance
Pd1 C1 2.004(5)
Pd1 N1 2.128(5)
Pd1 P1 2.2456(13)
Pd1 Cl1 2.4118(12)
C1 C10 1.404(7)
C1 C2 1.411(7)
C2 C3 1.373(7)
C2 H2 0.9500
C3 C4 1.401(7)
C3 H3 0.9500
C4 C5 1.425(7)
C4 C9 1.428(7)
C5 C6 1.383(9)
C5 H5 0.9500
C6 C7 1.405(9)
C6 H6 0.9500
C7 C8 1.354(8)
C7 H7 0.9500
C8 C9 1.430(7)
C8 H8 0.9500
C9 C10 1.435(7)
C10 C11 1.489(7)
C11 C12 1.517(8)
C11 N1 1.532(7)
C11 H11 1.0000
C12 H12A 0.9800
C12 H12B 0.9800
C12 H12C 0.9800
C13 N1 1.462(7)
C13 H13A 0.9800
C13 H13B 0.9800
C13 H13C 0.9800
C14 N1 1.475(8)
C14 H14A 0.9800
C14 H14B 0.9800
C14 H14C 0.9800
C15 C20 1.387(7)
C15 C16 1.396(7)
C15 P1 1.821(5)
C16 C17 1.372(8)
C16 H16 0.9500
C17 C18 1.399(9)
C17 H17 0.9500
C18 C19 1.381(9)
C18 H18 0.9500
C19 C20 1.381(8)
C19 H19 0.9500
C20 H20 0.9500
C21 C22 1.405(6)
C21 C28 1.412(7)
C21 P1 1.824(5)
C22 C24 1.395(7)
C22 C23 1.503(7)
C23 H23A 0.9800
C23 H23B 0.9800
C23 H23C 0.9800
C24 C25 1.375(8)
C24 H24 0.9500
C25 C27 1.376(8)
C25 C26 1.517(7)
C26 H26A 0.9800
C26 H26B 0.9800
C26 H26C 0.9800
C27 C28 1.388(7)
C27 H27 0.9500
C28 C29 1.525(8)
C29 H29A 0.9800
C29 H29B 0.9800
C29 H29C 0.9800
C30 C35 1.377(7)
C30 O1 1.399(6)
C30 C31 1.400(7)
C31 C32 1.392(7)
C31 C36 1.493(7)
C32 C33 1.390(7)
C32 H32 0.9500
C33 O2 1.347(6)
C33 C34 1.402(6)
C34 C35 1.392(6)
C34 C42 1.484(7)
C35 H35 0.9500
C36 C41 1.375(9)
C36 C37 1.378(9)
C37 C38 1.418(9)
C37 H37 0.9500
C38 C39 1.356(12)
C38 H38 0.9500
C39 C40 1.343(11)
C39 H39 0.9500
C40 C41 1.410(9)
C40 H40 0.9500
C41 H41 0.9500
C42 C43 1.392(8)
C42 C47 1.398(7)
C43 C44 1.377(8)
C43 H43 0.9500
C44 C45 1.391(9)
C44 H44 0.9500
C45 C46 1.382(9)
C45 H45 0.9500
C46 C47 1.393(7)
C46 H46 0.9500
C47 H47 0.9500
C50 Cl2 1.692(14)
C50 Cl3 1.727(14)
C50 H50A 0.9900
C50 H50B 0.9900
C50A Cl2A 1.652(11)
C50A Cl3A 1.664(11)
C50A H50C 0.9900
C50A H50D 0.9900
C50B Cl2B 1.670(17)
C50B Cl3B 1.691(17)
C50B H50G 0.9900
C50B H50H 0.9900
O1 P1 1.629(3)
O2 H2A 0.8400
